data_2236217
loop_
_publ_author_name
'Young, Cyril'
'Roodt, Andreas'
'Bezuidenhoudt, Barend C. B.'

_publ_section_title
;
 \m-(2,2'-Bipyrimidine)-bis[dichloridopalladium(II)] dimethylformamide
 monosolvate
;
_journal_coeditor_code GG2102
_journal_issue 11
_journal_name_full 'Acta Crystallographica Section E'
_journal_page_first m1374
_journal_paper_doi 10.1107/S1600536812040779
_journal_volume 68
_journal_year 2012
_chemical_formula_iupac '[Pd2 Cl4 (C8 H6 N4)], C3 H7 N O'
_chemical_formula_moiety 'C8 H6 Cl4 N4 Pd2, C3 H7 N O'
_chemical_formula_sum 'C11 H13 Cl4 N5 O Pd2'
_chemical_formula_weight 578.81
_chemical_name_systematic
;
\m-(2,2'-Bipyrimidine)-bis[dichloridopalladium(II)] dimethylformamide
monosolvate
;
_space_group_IT_number 12
_symmetry_cell_setting monoclinic
_symmetry_space_group_name_Hall '-C 2y'
_symmetry_space_group_name_H-M 'C 1 2/m 1'
_atom_sites_solution_hydrogens geom
_atom_sites_solution_primary direct
_atom_sites_solution_secondary difmap
_audit_creation_method 'WinGX routine CIF_UPDATE'
_cell_angle_alpha 90
_cell_angle_beta 108.229(2)
_cell_angle_gamma 90
_cell_formula_units_Z 2
_cell_length_a 10.7299(6)
_cell_length_b 14.2399(7)
_cell_length_c 5.9381(3)
_cell_measurement_reflns_used 1958
_cell_measurement_temperature 100(2)
_cell_measurement_theta_max 27.81
_cell_measurement_theta_min 2.86
_cell_volume 861.76(8)
_computing_cell_refinement 'SAINT-Plus (Bruker, 2008)'
_computing_data_collection 'APEX2 (Bruker, 2008)'
_computing_data_reduction 'SAINT-Plus (Bruker, 2008)'
_computing_molecular_graphics 'DIAMOND (Brandenburg & Putz, 2005)'
_computing_publication_material 'WinGX (Farrugia, 1999)'
_computing_structure_refinement 'SHELXL97 (Sheldrick, 2008)'
_computing_structure_solution 'SHELXS97 (Sheldrick, 2008)'
_diffrn_ambient_temperature 100(2)
_diffrn_measured_fraction_theta_full 0.997
_diffrn_measured_fraction_theta_max 0.997
_diffrn_measurement_device_type 'Bruker APEXII diffractometer'
_diffrn_measurement_method 'phi and omega scans'
_diffrn_radiation_monochromator graphite
_diffrn_radiation_source 'sealed tube'
_diffrn_radiation_type MoK\a
_diffrn_radiation_wavelength 0.71073
_diffrn_reflns_av_R_equivalents 0.041
_diffrn_reflns_limit_h_max 14
_diffrn_reflns_limit_h_min -12
_diffrn_reflns_limit_k_max 18
_diffrn_reflns_limit_k_min -18
_diffrn_reflns_limit_l_max 7
_diffrn_reflns_limit_l_min -7
_diffrn_reflns_number 6102
_diffrn_reflns_theta_full 28.26
_diffrn_reflns_theta_max 28.26
_diffrn_reflns_theta_min 3.61
_diffrn_standards_decay_% 0
_diffrn_standards_interval_count 0
_diffrn_standards_number 0
_exptl_absorpt_coefficient_mu 2.714
_exptl_absorpt_correction_T_max 0.814
_exptl_absorpt_correction_T_min 0.785
_exptl_absorpt_correction_type multi-scan
_exptl_absorpt_process_details '(SADABS; Bruker, 2008)'
_exptl_crystal_colour red
_exptl_crystal_density_diffrn 2.231
_exptl_crystal_density_method 'not measured'
_exptl_crystal_description Cuboid
_exptl_crystal_F_000 550
_exptl_crystal_size_max 0.089
_exptl_crystal_size_mid 0.087
_exptl_crystal_size_min 0.076
_refine_diff_density_max 0.749
_refine_diff_density_min -0.786
_refine_ls_extinction_method none
_refine_ls_goodness_of_fit_ref 1.11
_refine_ls_hydrogen_treatment constr
_refine_ls_matrix_type full
_refine_ls_number_parameters 68
_refine_ls_number_reflns 1108
_refine_ls_number_restraints 0
_refine_ls_restrained_S_all 1.11
_refine_ls_R_factor_all 0.0334
_refine_ls_R_factor_gt 0.0276
_refine_ls_shift/su_max 0
_refine_ls_shift/su_mean 0
_refine_ls_structure_factor_coef Fsqd
_refine_ls_weighting_details 'w=1/[\s^2^(Fo^2^)+(0.0172P)^2^+2.5414P] where P=(Fo^2^+2Fc^2^)/3'
_refine_ls_weighting_scheme calc
_refine_ls_wR_factor_ref 0.059
_reflns_number_gt 975
_reflns_number_total 1108
_reflns_threshold_expression I>2\s(I)
_cod_data_source_file gg2102.cif
_cod_data_source_block I
_cod_original_sg_symbol_H-M ' C 2/m'
_cod_database_code 2236217
_cod_database_fobs_code 2236217

loop_
_symmetry_equiv_pos_as_xyz
'x, y, z'
'-x, y, -z'
'x+1/2, y+1/2, z'
'-x+1/2, y+1/2, -z'
'-x, -y, -z'
'x, -y, z'
'-x+1/2, -y+1/2, -z'
'x+1/2, -y+1/2, z'

loop_
_atom_site_type_symbol
_atom_site_label
_atom_site_fract_x
_atom_site_fract_y
_atom_site_fract_z
_atom_site_U_iso_or_equiv
_atom_site_adp_type
_atom_site_calc_flag
_atom_site_refinement_flags
_atom_site_occupancy
C C11 0.5 0.4487(3) 0.5 0.0149(8) Uani d S 1
C C12 0.5694(3) 0.3120(2) 0.6987(6) 0.0270(8) Uani d . 1
H H12 0.6167 0.2793 0.8341 0.032 Uiso calc R 1
C C13 0.5 0.2637(3) 0.5 0.0370(13) Uani d S 1
H H13 0.5 0.1984 0.5 0.044 Uiso calc SR 1
N N1 0.5696(2) 0.40577(17) 0.6995(4) 0.0152(5) Uani d . 1
Cl Cl11 0.72957(8) 0.61422(6) 1.23998(14) 0.0303(2) Uani d . 1
Pd Pd01 0.65034(3) 0.5 0.96630(6) 0.01736(12) Uani d S 1
N N22 0.5 0 0 0.0288(14) Uani d S 1
O O22 0.5 0.1536(5) 0 0.052(2) Uani d SP 0.5
C C21 0.4476(8) 0.0853(5) -0.1298(13) 0.0356(18) Uani d P 0.5
C C22 0.4325(11) 0 -0.2451(19) 0.053(4) Uani d SP 0.5

loop_
_atom_site_aniso_label
_atom_site_aniso_U_11
_atom_site_aniso_U_22
_atom_site_aniso_U_33
_atom_site_aniso_U_12
_atom_site_aniso_U_13
_atom_site_aniso_U_23
C11 0.013(2) 0.015(2) 0.018(2) 0 0.0063(17) 0
C12 0.0231(18) 0.0158(15) 0.035(2) 0.0002(13) -0.0007(15) 0.0069(13)
C13 0.034(3) 0.012(2) 0.051(3) 0 -0.008(3) 0
N1 0.0112(12) 0.0180(12) 0.0155(13) 0.0008(10) 0.0027(10) 0.0040(10)
Cl11 0.0220(4) 0.0488(5) 0.0189(4) -0.0109(4) 0.0045(3) -0.0137(4)
Pd01 0.01263(19) 0.0256(2) 0.01300(18) 0 0.00278(13) 0
N22 0.052(4) 0.016(3) 0.026(3) 0 0.025(3) 0
O22 0.095(7) 0.019(4) 0.064(6) 0 0.058(6) 0
C21 0.037(5) 0.038(4) 0.041(4) -0.001(3) 0.025(4) 0.002(4)
C22 0.015(5) 0.123(12) 0.018(5) 0 0.003(4) 0

loop_
_atom_type_symbol
_atom_type_description
_atom_type_scat_dispersion_real
_atom_type_scat_dispersion_imag
_atom_type_scat_source
C C 0.0033 0.0016 'International Tables Vol C Tables 4.2.6.8 and 6.1.1.4'
H H 0 0 'International Tables Vol C Tables 4.2.6.8 and 6.1.1.4'
N N 0.0061 0.0033 'International Tables Vol C Tables 4.2.6.8 and 6.1.1.4'
Cl Cl 0.1484 0.1585 'International Tables Vol C Tables 4.2.6.8 and 6.1.1.4'
Pd Pd -0.9988 1.0072 'International Tables Vol C Tables 4.2.6.8 and 6.1.1.4'
O O 0.0106 0.006 'International Tables Vol C Tables 4.2.6.8 and 6.1.1.4'

loop_
_geom_angle_atom_site_label_1
_geom_angle_atom_site_label_2
_geom_angle_atom_site_label_3
_geom_angle_site_symmetry_1
_geom_angle_site_symmetry_3
_geom_angle
N1 C11 N1 2_656 . 125.5(4)
N1 C11 C11 2_656 5_666 117.24(18)
N1 C11 C11 . 5_666 117.24(18)
N1 C12 C13 . . 120.4(3)
N1 C12 H12 . . 119.8
C13 C12 H12 . . 119.8
C12 C13 C12 . 2_656 119.6(4)
C12 C13 H13 . . 120.2
C12 C13 H13 2_656 . 120.2
C11 N1 C12 . . 117.1(3)
C11 N1 Pd01 . . 111.7(2)
C12 N1 Pd01 . . 131.1(2)
N1 Pd01 N1 . 6_565 81.77(13)
N1 Pd01 Cl11 . . 174.98(7)
N1 Pd01 Cl11 6_565 . 93.29(7)
N1 Pd01 Cl11 . 6_565 93.29(7)
N1 Pd01 Cl11 6_565 6_565 174.98(7)
Cl11 Pd01 Cl11 . 6_565 91.63(5)
C22 N22 C22 . 5_655 180.0000(10)
C22 N22 C21 . 2_655 122.4(3)
C22 N22 C21 5_655 2_655 57.6(3)
C22 N22 C21 . 6 57.6(3)
C22 N22 C21 5_655 6 122.4(3)
C21 N22 C21 2_655 6 180.0(3)
C22 N22 C21 . . 57.6(3)
C22 N22 C21 5_655 . 122.4(3)
C21 N22 C21 2_655 . 66.7(6)
C21 N22 C21 6 . 113.3(6)
C22 N22 C21 . 5_655 122.4(3)
C22 N22 C21 5_655 5_655 57.6(3)
C21 N22 C21 2_655 5_655 113.3(6)
C21 N22 C21 6 5_655 66.7(6)
C21 N22 C21 . 5_655 180.0(6)
C21 O22 C21 . 2_655 78.9(8)
O22 C21 C22 . . 160.9(9)
O22 C21 N22 . . 107.2(6)
C22 C21 N22 . . 59.5(5)
O22 C21 C21 . 2_655 50.6(4)
C22 C21 C21 . 2_655 114.6(6)
N22 C21 C21 . 2_655 56.7(3)
C21 C22 C21 . 6 123.5(10)
C21 C22 N22 . . 62.9(5)
C21 C22 N22 6 . 62.9(5)

loop_
_geom_bond_atom_site_label_1
_geom_bond_atom_site_label_2
_geom_bond_site_symmetry_2
_geom_bond_distance
C11 N1 2_656 1.335(3)
C11 N1 . 1.335(3)
C11 C11 5_666 1.462(8)
C12 N1 . 1.336(4)
C12 C13 . 1.368(4)
C12 H12 . 0.93
C13 C12 2_656 1.368(4)
C13 H13 . 0.93
N1 Pd01 . 2.050(2)
Cl11 Pd01 . 2.2682(8)
Pd01 N1 6_565 2.050(2)
Pd01 Cl11 6_565 2.2682(8)
N22 C22 . 1.408(11)
N22 C22 5_655 1.408(11)
N22 C21 2_655 1.454(8)
N22 C21 6 1.454(8)
N22 C21 . 1.454(8)
N22 C21 5_655 1.454(8)
O22 C21 . 1.258(9)
O22 C21 2_655 1.258(9)
C21 C22 . 1.379(9)
C21 C21 2_655 1.598(16)
C22 C21 6 1.379(9)
